data_7055663
loop_
_publ_author_name
'Gromov, Sergey P.'
'Vedernikov, Artem I.'
'Sazonov, Sergey K.'
'Kuz&#x2019;mina, Lyudmila G.'
'Lobova, Natalia A.'
'Strelenko, Yuri A.'
'Howard, Judith A. K.'

_publ_section_title
;
 Synthesis, structure, and stereospecific cross-[2+2] photocycloaddition
 of pseudodimeric complexes based on ammonioalkyl derivatives of styryl
 dyes
;
_journal_issue 9
_journal_name_full 'New J. Chem.'
_journal_page_first 7542
_journal_paper_doi 10.1039/C5NJ03500G
_journal_volume 40
_journal_year 2016
_chemical_formula_moiety 'Cl O4, C27 H34 N O6 S, C4 H8 O2, 3(H2 O)'
_chemical_formula_sum 'C31 H48 Cl N O15 S'
_chemical_formula_weight 742.21
_chemical_name_systematic
'2-[(E)-2-(2,3,5,6,8,9,11,12,14,15-decahydro-1,4,7,10,13,16-benzohexaoxacyclooctadecin-18-yl)vinyl]-3-ethyl-1,3-benzothiazol-3-ium perchlorate, dioxane and water solvate'
_space_group_crystal_system triclinic
_space_group_IT_number 2
_space_group_name_Hall '-P 1'
_space_group_name_H-M_alt 'P -1'
_symmetry_space_group_name_Hall '-P 1'
_symmetry_space_group_name_H-M 'P -1'
_atom_sites_solution_hydrogens difmap
_audit_creation_method SHELXL-2014/7
_audit_update_record
;
2016-06-15 deposited with the CCDC.
2016-06-22 downloaded from the CCDC.
;
_cell_angle_alpha 100.100(2)
_cell_angle_beta 100.108(2)
_cell_angle_gamma 93.581(2)
_cell_formula_units_Z 2
_cell_length_a 7.9257(5)
_cell_length_b 11.4270(7)
_cell_length_c 19.6257(10)
_cell_measurement_reflns_used 894
_cell_measurement_temperature 120(2)
_cell_measurement_theta_max 29.886
_cell_measurement_theta_min 2.266
_cell_volume 1714.75(18)
_computing_structure_refinement 'SHELXL-2014/7 (Sheldrick, 2014)'
_diffrn_ambient_temperature 120(2)
_diffrn_measured_fraction_theta_full 0.993
_diffrn_measured_fraction_theta_max 0.975
_diffrn_measurement_device_type 'Bruker SMART-6K'
_diffrn_measurement_method /W
_diffrn_radiation_type MoK\a
_diffrn_radiation_wavelength 0.71073
_diffrn_reflns_av_R_equivalents 0.0335
_diffrn_reflns_av_unetI/netI 0.1229
_diffrn_reflns_Laue_measured_fraction_full 0.993
_diffrn_reflns_Laue_measured_fraction_max 0.975
_diffrn_reflns_limit_h_max 10
_diffrn_reflns_limit_h_min -10
_diffrn_reflns_limit_k_max 15
_diffrn_reflns_limit_k_min -14
_diffrn_reflns_limit_l_max 26
_diffrn_reflns_limit_l_min -24
_diffrn_reflns_number 10164
_diffrn_reflns_point_group_measured_fraction_full 0.993
_diffrn_reflns_point_group_measured_fraction_max 0.975
_diffrn_reflns_theta_full 25.242
_diffrn_reflns_theta_max 28.499
_diffrn_reflns_theta_min 1.819
_exptl_absorpt_coefficient_mu 0.245
_exptl_absorpt_correction_type none
_exptl_crystal_colour red
_exptl_crystal_density_diffrn 1.437
_exptl_crystal_description block
_exptl_crystal_F_000 788
_exptl_crystal_recrystallization_method 'Re-crystallisation from solvent'
_exptl_crystal_size_max 0.200
_exptl_crystal_size_mid 0.090
_exptl_crystal_size_min 0.060
_refine_diff_density_max 0.378
_refine_diff_density_min -0.489
_refine_diff_density_rms 0.080
_refine_ls_extinction_method none
_refine_ls_goodness_of_fit_ref 0.875
_refine_ls_hydrogen_treatment refall
_refine_ls_matrix_type full
_refine_ls_number_parameters 634
_refine_ls_number_reflns 8476
_refine_ls_number_restraints 0
_refine_ls_restrained_S_all 0.875
_refine_ls_R_factor_all 0.1282
_refine_ls_R_factor_gt 0.0578
_refine_ls_shift/su_max 0.000
_refine_ls_shift/su_mean 0.000
_refine_ls_structure_factor_coef Fsqd
_refine_ls_weighting_details 'w=1/[\s^2^(Fo^2^)+(0.0520P)^2^] where P=(Fo^2^+2Fc^2^)/3'
_refine_ls_weighting_scheme calc
_refine_ls_wR_factor_gt 0.1160
_refine_ls_wR_factor_ref 0.1381
_reflns_Friedel_coverage 0.000
_reflns_number_gt 4386
_reflns_number_total 8476
_reflns_threshold_expression 'I > 2\s(I)'
_cod_data_source_file c5nj03500g2.cif
_cod_data_source_block dye_2c
_cod_depositor_comments 'Adding full bibliography for 7055662--7055666.cif.'
_cod_original_cell_volume 1714.74(17)
_cod_database_code 7055663
_shelx_shelxl_version_number 2014/7
_shelx_space_group_comment
;
The symmetry employed for this shelxl refinement is uniquely defined
by the following loop, which should always be used as a source of
symmetry information in preference to the above space-group names.
They are only intended as comments.
;
_shelx_estimated_absorpt_t_min 0.953
_shelx_estimated_absorpt_t_max 0.985
_solvent_exptl_crystal_recrystallization_method 'MeCN, benzene, dioxane'

loop_
_space_group_symop_operation_xyz
'x, y, z'
'-x, -y, -z'

loop_
_atom_site_label
_atom_site_type_symbol
_atom_site_fract_x
_atom_site_fract_y
_atom_site_fract_z
_atom_site_U_iso_or_equiv
_atom_site_adp_type
_atom_site_occupancy
_atom_site_site_symmetry_order
_atom_site_calc_flag
Cl1 Cl 0.56052(10) 0.80044(7) 0.37718(4) 0.02248(17) Uani 1 1 d
O11 O 0.4695(3) 0.9006(2) 0.40010(11) 0.0335(6) Uani 1 1 d
O12 O 0.4949(3) 0.6971(2) 0.40021(11) 0.0353(6) Uani 1 1 d
O13 O 0.5374(3) 0.7782(2) 0.30155(10) 0.0313(5) Uani 1 1 d
O14 O 0.7402(3) 0.8276(2) 0.40728(12) 0.0389(6) Uani 1 1 d
S1 S 0.16266(10) 0.57039(7) 0.62982(4) 0.02137(18) Uani 1 1 d
O1 O 0.3479(3) 0.13440(18) 0.24641(10) 0.0219(5) Uani 1 1 d
O2 O 0.2571(3) -0.03283(19) 0.11274(10) 0.0251(5) Uani 1 1 d
O3 O 0.2617(3) 0.0805(2) -0.00265(10) 0.0284(5) Uani 1 1 d
O4 O 0.1739(3) 0.3199(2) -0.00463(10) 0.0298(5) Uani 1 1 d
O5 O 0.3409(3) 0.46950(19) 0.13289(10) 0.0240(5) Uani 1 1 d
O6 O 0.3988(3) 0.36053(18) 0.25269(10) 0.0229(5) Uani 1 1 d
N1 N 0.2558(3) 0.7515(2) 0.58147(11) 0.0186(5) Uani 1 1 d
C1 C 0.1591(4) 0.7101(3) 0.68016(15) 0.0199(6) Uani 1 1 d
C2 C 0.1070(4) 0.7383(3) 0.74493(15) 0.0216(6) Uani 1 1 d
C3 C 0.1116(4) 0.8580(3) 0.77417(15) 0.0237(7) Uani 1 1 d
C4 C 0.1656(4) 0.9466(3) 0.74069(15) 0.0233(7) Uani 1 1 d
C5 C 0.2175(4) 0.9195(3) 0.67667(16) 0.0234(7) Uani 1 1 d
C6 C 0.2119(4) 0.7997(3) 0.64675(14) 0.0195(6) Uani 1 1 d
C7 C 0.2362(4) 0.6331(3) 0.56539(14) 0.0196(6) Uani 1 1 d
C8 C 0.2676(4) 0.5620(3) 0.50146(15) 0.0200(6) Uani 1 1 d
C9 C 0.2539(4) 0.4427(3) 0.48961(15) 0.0206(6) Uani 1 1 d
C10 C 0.2799(4) 0.3624(3) 0.42670(14) 0.0194(6) Uani 1 1 d
C11 C 0.2517(4) 0.2397(3) 0.42227(15) 0.0211(6) Uani 1 1 d
C12 C 0.2724(4) 0.1606(3) 0.36294(15) 0.0214(6) Uani 1 1 d
C13 C 0.3223(4) 0.2033(3) 0.30673(14) 0.0189(6) Uani 1 1 d
C14 C 0.3510(4) 0.3277(3) 0.31060(14) 0.0194(6) Uani 1 1 d
C15 C 0.3294(4) 0.4062(3) 0.36964(15) 0.0202(6) Uani 1 1 d
C16 C 0.3144(5) 0.0066(3) 0.23890(15) 0.0218(7) Uani 1 1 d
C17 C 0.3699(4) -0.0515(3) 0.17361(16) 0.0237(7) Uani 1 1 d
C18 C 0.3128(5) -0.0878(3) 0.05019(16) 0.0283(7) Uani 1 1 d
C19 C 0.2181(4) -0.0447(3) -0.01224(16) 0.0259(7) Uani 1 1 d
C20 C 0.2090(5) 0.1278(3) -0.06504(16) 0.0286(7) Uani 1 1 d
C21 C 0.2721(5) 0.2569(3) -0.05008(17) 0.0293(8) Uani 1 1 d
C22 C 0.2181(5) 0.4459(3) 0.01110(17) 0.0302(8) Uani 1 1 d
C23 C 0.3778(4) 0.4869(3) 0.06677(16) 0.0283(7) Uani 1 1 d
C24 C 0.4869(4) 0.5039(3) 0.18831(15) 0.0214(6) Uani 1 1 d
C25 C 0.4346(4) 0.4866(3) 0.25604(16) 0.0222(7) Uani 1 1 d
C26 C 0.3092(4) 0.8306(3) 0.53500(15) 0.0205(6) Uani 1 1 d
C27 C 0.1537(5) 0.8739(4) 0.49339(19) 0.0309(8) Uani 1 1 d
O1S O -0.0102(3) 0.43467(19) 0.73297(11) 0.0310(5) Uani 1 1 d
O2S O -0.0129(3) 0.2143(2) 0.78106(11) 0.0308(5) Uani 1 1 d
C1S C 0.0109(5) 0.4292(3) 0.80641(17) 0.0291(7) Uani 1 1 d
C2S C -0.0774(5) 0.3166(3) 0.81703(18) 0.0307(8) Uani 1 1 d
C3S C -0.0388(5) 0.2190(3) 0.70745(17) 0.0292(7) Uani 1 1 d
C4S C 0.0514(5) 0.3314(3) 0.69634(19) 0.0317(8) Uani 1 1 d
O1W O 0.0798(3) 0.2619(2) 0.11866(14) 0.0333(6) Uani 1 1 d
O2W O 0.5016(3) 0.1981(2) 0.12155(15) 0.0352(6) Uani 1 1 d
O3W O 0.7448(4) 0.3390(2) 0.08014(13) 0.0369(6) Uani 1 1 d
H1WA H 0.108(6) 0.253(4) 0.075(2) 0.075(15) Uiso 1 1 d
H1WB H 0.171(8) 0.296(6) 0.151(3) 0.14(3) Uiso 1 1 d
H2WA H 0.415(5) 0.161(3) 0.0871(19) 0.042(11) Uiso 1 1 d
H2WB H 0.460(7) 0.213(5) 0.153(3) 0.09(2) Uiso 1 1 d
H3WA H 0.849(5) 0.320(3) 0.0904(19) 0.047(12) Uiso 1 1 d
H3WB H 0.674(6) 0.282(4) 0.099(2) 0.072(14) Uiso 1 1 d
H2A H 0.072(4) 0.671(3) 0.7654(14) 0.018(8) Uiso 1 1 d
H3A H 0.077(4) 0.876(3) 0.8190(16) 0.031(9) Uiso 1 1 d
H4A H 0.167(4) 1.035(3) 0.7618(15) 0.023(8) Uiso 1 1 d
H5A H 0.251(4) 0.979(3) 0.6551(15) 0.024(8) Uiso 1 1 d
H8A H 0.299(4) 0.611(3) 0.4684(16) 0.031(9) Uiso 1 1 d
H9A H 0.231(4) 0.404(3) 0.5218(14) 0.016(8) Uiso 1 1 d
H11A H 0.220(4) 0.207(3) 0.4620(16) 0.031(9) Uiso 1 1 d
H12A H 0.252(4) 0.078(3) 0.3602(14) 0.017(8) Uiso 1 1 d
H15A H 0.351(3) 0.489(3) 0.3718(13) 0.008(7) Uiso 1 1 d
H16A H 0.192(4) -0.015(3) 0.2368(15) 0.024(8) Uiso 1 1 d
H16B H 0.381(4) -0.016(3) 0.2785(14) 0.015(7) Uiso 1 1 d
H17A H 0.485(4) -0.021(3) 0.1719(14) 0.019(8) Uiso 1 1 d
H17B H 0.368(4) -0.139(3) 0.1751(16) 0.029(9) Uiso 1 1 d
H18A H 0.288(4) -0.173(3) 0.0419(17) 0.040(10) Uiso 1 1 d
H18B H 0.440(4) -0.070(3) 0.0546(15) 0.028(9) Uiso 1 1 d
H19A H 0.255(3) -0.089(3) -0.0558(14) 0.014(7) Uiso 1 1 d
H19B H 0.094(4) -0.063(3) -0.0159(15) 0.027(9) Uiso 1 1 d
H20A H 0.078(4) 0.116(2) -0.0814(13) 0.011(7) Uiso 1 1 d
H20B H 0.248(4) 0.085(3) -0.1057(17) 0.037(10) Uiso 1 1 d
H21A H 0.400(4) 0.267(3) -0.0268(14) 0.018(8) Uiso 1 1 d
H21B H 0.264(4) 0.282(3) -0.0953(17) 0.031(9) Uiso 1 1 d
H22A H 0.118(4) 0.475(3) 0.0270(15) 0.024(8) Uiso 1 1 d
H22B H 0.237(4) 0.478(3) -0.0323(18) 0.046(10) Uiso 1 1 d
H23A H 0.480(4) 0.443(3) 0.0585(13) 0.012(7) Uiso 1 1 d
H23B H 0.409(4) 0.572(3) 0.0678(16) 0.031(9) Uiso 1 1 d
H24A H 0.530(4) 0.593(3) 0.1928(14) 0.014(7) Uiso 1 1 d
H24B H 0.586(4) 0.451(3) 0.1790(14) 0.022(8) Uiso 1 1 d
H25A H 0.528(5) 0.521(3) 0.2968(17) 0.040(10) Uiso 1 1 d
H25B H 0.333(4) 0.531(3) 0.2612(15) 0.029(9) Uiso 1 1 d
H26A H 0.382(4) 0.790(3) 0.5052(16) 0.027(9) Uiso 1 1 d
H26B H 0.380(4) 0.900(3) 0.5651(14) 0.015(7) Uiso 1 1 d
H27A H 0.191(4) 0.920(3) 0.4592(17) 0.039(10) Uiso 1 1 d
H27B H 0.085(4) 0.919(3) 0.5200(17) 0.035(10) Uiso 1 1 d
H27C H 0.087(4) 0.808(3) 0.4636(16) 0.029(9) Uiso 1 1 d
H1SA H -0.035(5) 0.497(4) 0.832(2) 0.064(13) Uiso 1 1 d
H1SB H 0.138(5) 0.435(3) 0.8278(16) 0.033(9) Uiso 1 1 d
H2SA H -0.061(4) 0.308(3) 0.8690(17) 0.040(10) Uiso 1 1 d
H2SB H -0.200(4) 0.313(3) 0.7980(15) 0.025(9) Uiso 1 1 d
H3SA H -0.169(4) 0.213(3) 0.6880(15) 0.027(9) Uiso 1 1 d
H3SB H 0.005(4) 0.139(3) 0.6833(17) 0.039(10) Uiso 1 1 d
H4SA H 0.183(4) 0.339(3) 0.7160(16) 0.034(9) Uiso 1 1 d
H4SB H 0.031(4) 0.345(3) 0.6455(17) 0.031(9) Uiso 1 1 d

loop_
_atom_site_aniso_label
_atom_site_aniso_U_11
_atom_site_aniso_U_22
_atom_site_aniso_U_33
_atom_site_aniso_U_23
_atom_site_aniso_U_13
_atom_site_aniso_U_12
Cl1 0.0260(4) 0.0200(4) 0.0214(3) 0.0040(3) 0.0053(3) -0.0005(3)
O11 0.0442(15) 0.0207(12) 0.0378(12) 0.0029(10) 0.0150(11) 0.0078(10)
O12 0.0555(16) 0.0193(12) 0.0346(12) 0.0089(10) 0.0170(12) -0.0037(11)
O13 0.0402(14) 0.0365(14) 0.0186(10) 0.0064(10) 0.0061(10) 0.0089(11)
O14 0.0241(13) 0.0549(17) 0.0353(13) 0.0071(12) 0.0024(11) -0.0012(11)
S1 0.0266(4) 0.0174(4) 0.0202(4) 0.0031(3) 0.0056(3) 0.0010(3)
O1 0.0278(12) 0.0144(11) 0.0218(10) 0.0000(9) 0.0047(9) -0.0015(9)
O2 0.0271(12) 0.0270(13) 0.0200(10) 0.0008(9) 0.0040(9) 0.0043(9)
O3 0.0358(14) 0.0254(13) 0.0208(10) 0.0012(9) 0.0011(10) -0.0005(10)
O4 0.0295(13) 0.0346(14) 0.0260(11) 0.0056(10) 0.0068(10) 0.0043(10)
O5 0.0221(12) 0.0300(13) 0.0197(10) 0.0061(9) 0.0033(9) -0.0012(9)
O6 0.0339(13) 0.0149(11) 0.0212(10) 0.0045(9) 0.0082(9) 0.0002(9)
N1 0.0195(13) 0.0185(13) 0.0175(11) 0.0040(10) 0.0028(10) 0.0007(10)
C1 0.0173(15) 0.0201(16) 0.0230(14) 0.0081(12) 0.0011(12) 0.0020(12)
C2 0.0243(17) 0.0208(17) 0.0207(14) 0.0071(13) 0.0038(13) 0.0013(13)
C3 0.0237(17) 0.0273(18) 0.0181(14) 0.0028(13) -0.0003(13) 0.0042(13)
C4 0.0252(17) 0.0208(17) 0.0212(15) 0.0025(13) -0.0007(13) 0.0014(13)
C5 0.0285(18) 0.0155(16) 0.0253(15) 0.0045(13) 0.0031(13) -0.0017(13)
C6 0.0192(16) 0.0192(16) 0.0194(14) 0.0030(12) 0.0024(12) 0.0015(12)
C7 0.0157(15) 0.0196(16) 0.0221(14) 0.0012(12) 0.0019(12) 0.0030(12)
C8 0.0221(16) 0.0186(16) 0.0179(14) 0.0002(12) 0.0033(12) 0.0020(12)
C9 0.0206(16) 0.0241(17) 0.0164(14) 0.0055(13) 0.0006(12) 0.0002(12)
C10 0.0193(16) 0.0188(16) 0.0183(14) 0.0023(12) 0.0006(12) 0.0004(12)
C11 0.0230(16) 0.0205(16) 0.0194(14) 0.0025(13) 0.0040(13) 0.0016(12)
C12 0.0248(17) 0.0122(15) 0.0258(15) 0.0031(13) 0.0022(13) 0.0003(12)
C13 0.0176(15) 0.0179(15) 0.0186(14) 0.0003(12) 0.0003(12) 0.0002(12)
C14 0.0183(15) 0.0178(16) 0.0221(14) 0.0058(12) 0.0025(12) 0.0010(12)
C15 0.0229(16) 0.0142(16) 0.0220(15) 0.0010(12) 0.0025(13) 0.0014(12)
C16 0.0301(19) 0.0130(15) 0.0204(15) 0.0011(12) 0.0031(14) -0.0009(13)
C17 0.0279(19) 0.0185(17) 0.0243(15) 0.0017(13) 0.0058(14) 0.0019(13)
C18 0.036(2) 0.0234(19) 0.0236(16) -0.0018(14) 0.0065(15) 0.0039(15)
C19 0.0276(19) 0.0237(18) 0.0234(16) -0.0027(13) 0.0045(14) 0.0011(14)
C20 0.032(2) 0.032(2) 0.0209(15) 0.0056(14) 0.0021(14) 0.0042(15)
C21 0.028(2) 0.036(2) 0.0253(16) 0.0082(15) 0.0065(15) 0.0042(15)
C22 0.031(2) 0.036(2) 0.0267(17) 0.0107(15) 0.0071(15) 0.0100(16)
C23 0.032(2) 0.031(2) 0.0257(16) 0.0107(15) 0.0084(15) 0.0041(15)
C24 0.0222(17) 0.0205(17) 0.0220(15) 0.0048(13) 0.0061(13) -0.0012(13)
C25 0.0256(18) 0.0169(16) 0.0238(15) 0.0038(13) 0.0046(14) -0.0001(13)
C26 0.0220(16) 0.0196(16) 0.0211(14) 0.0062(13) 0.0066(13) -0.0015(13)
C27 0.034(2) 0.033(2) 0.0285(18) 0.0103(17) 0.0055(16) 0.0075(17)
O1S 0.0383(14) 0.0199(12) 0.0360(12) 0.0059(10) 0.0105(11) 0.0008(10)
O2S 0.0406(14) 0.0238(13) 0.0287(11) 0.0064(10) 0.0062(10) 0.0056(10)
C1S 0.029(2) 0.0267(19) 0.0293(17) -0.0003(15) 0.0063(15) 0.0022(15)
C2S 0.031(2) 0.030(2) 0.0314(18) 0.0053(15) 0.0081(16) 0.0012(15)
C3S 0.037(2) 0.0199(18) 0.0280(16) 0.0052(14) 0.0004(15) -0.0011(15)
C4S 0.040(2) 0.0192(18) 0.0360(19) 0.0037(15) 0.0104(17) -0.0007(15)
O1W 0.0313(15) 0.0369(15) 0.0317(13) 0.0051(11) 0.0093(12) -0.0024(11)
O2W 0.0332(15) 0.0381(16) 0.0299(13) -0.0006(12) 0.0038(13) -0.0046(12)
O3W 0.0359(16) 0.0294(15) 0.0451(15) 0.0090(12) 0.0057(13) 0.0019(12)

loop_
_atom_type_symbol
_atom_type_description
_atom_type_scat_dispersion_real
_atom_type_scat_dispersion_imag
_atom_type_scat_source
C C 0.0033 0.0016 'International Tables Vol C Tables 4.2.6.8 and 6.1.1.4'
H H 0.0000 0.0000 'International Tables Vol C Tables 4.2.6.8 and 6.1.1.4'
N N 0.0061 0.0033 'International Tables Vol C Tables 4.2.6.8 and 6.1.1.4'
O O 0.0106 0.0060 'International Tables Vol C Tables 4.2.6.8 and 6.1.1.4'
S S 0.1246 0.1234 'International Tables Vol C Tables 4.2.6.8 and 6.1.1.4'
Cl Cl 0.1484 0.1585 'International Tables Vol C Tables 4.2.6.8 and 6.1.1.4'

loop_
_geom_angle_atom_site_label_1
_geom_angle_atom_site_label_2
_geom_angle_atom_site_label_3
_geom_angle
O14 Cl1 O12 109.45(15)
O14 Cl1 O13 109.63(13)
O12 Cl1 O13 109.97(14)
O14 Cl1 O11 109.10(15)
O12 Cl1 O11 109.46(13)
O13 Cl1 O11 109.23(14)
C7 S1 C1 91.08(14)
C13 O1 C16 117.4(2)
C17 O2 C18 110.5(2)
C19 O3 C20 113.2(2)
C21 O4 C22 113.8(3)
C23 O5 C24 112.0(2)
C14 O6 C25 116.3(2)
C7 N1 C6 114.2(2)
C7 N1 C26 124.8(2)
C6 N1 C26 121.0(2)
C6 C1 C2 120.7(3)
C6 C1 S1 111.1(2)
C2 C1 S1 128.1(2)
C3 C2 C1 117.3(3)
C2 C3 C4 121.5(3)
C5 C4 C3 121.5(3)
C4 C5 C6 117.3(3)
C5 C6 C1 121.6(3)
C5 C6 N1 127.0(3)
C1 C6 N1 111.3(3)
N1 C7 C8 125.4(3)
N1 C7 S1 112.3(2)
C8 C7 S1 122.3(2)
C9 C8 C7 122.8(3)
C8 C9 C10 127.3(3)
C11 C10 C15 119.2(3)
C11 C10 C9 119.2(3)
C15 C10 C9 121.5(3)
C12 C11 C10 120.9(3)
C11 C12 C13 120.1(3)
O1 C13 C12 125.2(3)
O1 C13 C14 115.4(2)
C12 C13 C14 119.5(3)
O6 C14 C15 124.7(3)
O6 C14 C13 115.0(2)
C15 C14 C13 120.3(3)
C14 C15 C10 120.0(3)
O1 C16 C17 108.4(3)
O2 C17 C16 110.9(3)
O2 C18 C19 109.8(3)
O3 C19 C18 108.1(3)
O3 C20 C21 108.3(3)
O4 C21 C20 108.8(3)
O4 C22 C23 114.6(3)
O5 C23 C22 108.4(3)
O5 C24 C25 108.2(2)
O6 C25 C24 108.0(2)
N1 C26 C27 110.8(3)
C4S O1S C1S 109.3(3)
C2S O2S C3S 108.5(2)
O1S C1S C2S 111.2(3)
O2S C2S C1S 111.1(3)
O2S C3S C4S 110.5(3)
O1S C4S C3S 111.0(3)

loop_
_geom_bond_atom_site_label_1
_geom_bond_atom_site_label_2
_geom_bond_distance
Cl1 O14 1.435(2)
Cl1 O12 1.436(2)
Cl1 O13 1.438(2)
Cl1 O11 1.438(2)
S1 C7 1.725(3)
S1 C1 1.728(3)
O1 C13 1.357(3)
O1 C16 1.445(4)
O2 C17 1.418(4)
O2 C18 1.432(4)
O3 C19 1.423(4)
O3 C20 1.430(4)
O4 C21 1.417(4)
O4 C22 1.426(4)
O5 C23 1.423(3)
O5 C24 1.424(4)
O6 C14 1.364(3)
O6 C25 1.439(4)
N1 C7 1.328(4)
N1 C6 1.413(3)
N1 C26 1.484(4)
C1 C6 1.390(4)
C1 C2 1.396(4)
C2 C3 1.383(4)
C3 C4 1.385(4)
C4 C5 1.380(4)
C5 C6 1.386(4)
C7 C8 1.440(4)
C8 C9 1.335(4)
C9 C10 1.458(4)
C10 C11 1.391(4)
C10 C15 1.409(4)
C11 C12 1.384(4)
C12 C13 1.389(4)
C13 C14 1.411(4)
C14 C15 1.379(4)
C16 C17 1.488(4)
C18 C19 1.497(5)
C20 C21 1.490(5)
C22 C23 1.509(5)
C24 C25 1.501(4)
C26 C27 1.515(5)
O1S C4S 1.430(4)
O1S C1S 1.434(4)
O2S C2S 1.428(4)
O2S C3S 1.434(4)
C1S C2S 1.490(5)
C3S C4S 1.499(5)

loop_
_geom_hbond_atom_site_label_D
_geom_hbond_atom_site_label_H
_geom_hbond_atom_site_label_A
_geom_hbond_distance_DH
_geom_hbond_distance_HA
_geom_hbond_distance_DA
_geom_hbond_angle_DHA
_geom_hbond_site_symmetry_A
O1W H1WA O4 0.92(4) 1.99(5) 2.826(3) 152(4) .
O1W H1WB O5 0.89(7) 2.44(7) 2.990(3) 121(5) .
O1W H1WB O6 0.89(7) 2.42(7) 3.294(3) 168(5) .
O2W H2WA O3 0.90(4) 1.99(4) 2.875(3) 167(3) .
O2W H2WB O1 0.74(5) 2.46(5) 3.095(3) 145(5) .
O2W H2WB O6 0.74(5) 2.49(5) 3.159(3) 151(6) .
O3W H3WB O2W 1.00(5) 1.77(5) 2.755(4) 165(4) .
O3W H3WA O1W 0.87(4) 2.00(4) 2.867(4) 174(4) 1_655
